data_4084710
loop_
_publ_author_name
'Liu, Xupeng'
'Xiao, Xu-Qiong'
'Xu, Zheng'
'Yang, Xuemin'
'Li, Zhifang'
'Dong, Zhaowen'
'Yan, Chenting'
'Lai, Guoqiao'
'Kira, Mitsuo'

_publ_section_title
;
 Reactions of an Isolable Dialkylsilylene with Carbon Dioxide and Related
 Heterocumulenes
;
_journal_issue 19
_journal_name_full Organometallics
_journal_page_first 5434
_journal_paper_doi 10.1021/om500736h
_journal_volume 33
_journal_year 2014
_chemical_formula_sum 'C29 H57 N O2 Si5'
_chemical_formula_weight 592.21
_chemical_name_systematic
; 
 ? 
;
_space_group_IT_number 2
_symmetry_cell_setting triclinic
_symmetry_space_group_name_Hall '-P 1'
_symmetry_space_group_name_H-M 'P -1'
_atom_sites_solution_hydrogens geom
_atom_sites_solution_primary direct
_atom_sites_solution_secondary difmap
_audit_creation_method SHELXL-97
_cell_angle_alpha 76.520(14)
_cell_angle_beta 70.677(11)
_cell_angle_gamma 73.386(12)
_cell_formula_units_Z 2
_cell_length_a 11.397(7)
_cell_length_b 11.592(6)
_cell_length_c 15.405(9)
_cell_measurement_reflns_used 6456
_cell_measurement_temperature 296(2)
_cell_measurement_theta_max 26.07
_cell_measurement_theta_min 2.50
_cell_volume 1818.7(18)
_computing_cell_refinement 'Bruker SAINT'
_computing_data_collection 'Bruker APEX2'
_computing_data_reduction 'Bruker SAINT'
_computing_molecular_graphics 'Bruker SHELXTL'
_computing_publication_material 'Bruker SHELXTL'
_computing_structure_refinement 'SHELXL-97 (Sheldrick, 1997)'
_computing_structure_solution 'SHELXS-97 (Sheldrick, 1990)'
_diffrn_ambient_temperature 296(2)
_diffrn_measured_fraction_theta_full 0.991
_diffrn_measured_fraction_theta_max 0.991
_diffrn_measurement_device_type 'Bruker APEX-II CCD'
_diffrn_measurement_method '\f and \w scans'
_diffrn_radiation_monochromator graphite
_diffrn_radiation_source 'fine-focus sealed tube'
_diffrn_radiation_type MoK\a
_diffrn_radiation_wavelength 0.71073
_diffrn_reflns_av_R_equivalents 0.0275
_diffrn_reflns_av_sigmaI/netI 0.0338
_diffrn_reflns_limit_h_max 13
_diffrn_reflns_limit_h_min -13
_diffrn_reflns_limit_k_max 10
_diffrn_reflns_limit_k_min -14
_diffrn_reflns_limit_l_max 10
_diffrn_reflns_limit_l_min -18
_diffrn_reflns_number 19174
_diffrn_reflns_theta_full 25.50
_diffrn_reflns_theta_max 25.50
_diffrn_reflns_theta_min 1.86
_diffrn_standards_number 0
_exptl_absorpt_coefficient_mu 0.220
_exptl_absorpt_correction_T_max 0.7456
_exptl_absorpt_correction_T_min 0.6724
_exptl_absorpt_correction_type multi-scan
_exptl_absorpt_process_details sadabs
_exptl_crystal_colour colorless
_exptl_crystal_density_diffrn 1.081
_exptl_crystal_density_method 'not measured'
_exptl_crystal_description prism
_exptl_crystal_F_000 648
_exptl_crystal_size_max 0.25
_exptl_crystal_size_mid 0.20
_exptl_crystal_size_min 0.20
_refine_diff_density_max 0.506
_refine_diff_density_min -0.435
_refine_diff_density_rms 0.049
_refine_ls_extinction_method none
_refine_ls_goodness_of_fit_ref 0.971
_refine_ls_hydrogen_treatment constr
_refine_ls_matrix_type full
_refine_ls_number_parameters 350
_refine_ls_number_reflns 6705
_refine_ls_number_restraints 0
_refine_ls_restrained_S_all 0.971
_refine_ls_R_factor_all 0.0690
_refine_ls_R_factor_gt 0.0497
_refine_ls_shift/su_max 0.019
_refine_ls_shift/su_mean 0.001
_refine_ls_structure_factor_coef Fsqd
_refine_ls_weighting_details 'calc w=1/[\s^2^(Fo^2^)+(0.1179P)^2^+0.5180P] where P=(Fo^2^+2Fc^2^)/3'
_refine_ls_weighting_scheme calc
_refine_ls_wR_factor_gt 0.1490
_refine_ls_wR_factor_ref 0.1764
_reflns_number_gt 5130
_reflns_number_total 6705
_reflns_threshold_expression >2sigma(I)
_cod_data_source_file om500736h_si_003.cif
_cod_data_source_block siO2C
_cod_depositor_comments
;
The following automatic conversions were performed:

'_symmetry_cell_setting' value 'Triclinic' changed to 'triclinic'
according to
/usr/data/users/saulius/crontab/automatic-downloads/current/ACS/lib/dictionaries/cif_core.dic
dictionary named 'cif_core.dic' version 2.4.2 from 2011-04-26.

Automatic conversion script
Id: cif_fix_values 2827 2014-09-09 07:05:25Z andrius 
;
_cod_original_cell_volume 1818.6(18)
_cod_original_sg_symbol_H-M P-1
_cod_database_code 4084710

loop_
_symmetry_equiv_pos_as_xyz
'x, y, z'
'-x, -y, -z'

loop_
_atom_site_label
_atom_site_type_symbol
_atom_site_fract_x
_atom_site_fract_y
_atom_site_fract_z
_atom_site_U_iso_or_equiv
_atom_site_adp_type
_atom_site_occupancy
_atom_site_symmetry_multiplicity
_atom_site_calc_flag
_atom_site_refinement_flags
Si1 Si 0.75031(6) 0.10877(5) 0.22372(4) 0.03555(18) Uani 1 1 d .
Si5 Si 0.94259(7) 0.11804(7) 0.32887(6) 0.0557(2) Uani 1 1 d .
Si3 Si 0.54779(8) 0.23811(7) 0.11595(5) 0.0528(2) Uani 1 1 d .
Si2 Si 0.46562(8) 0.20999(9) 0.33467(6) 0.0648(3) Uani 1 1 d .
Si4 Si 0.98953(10) 0.22878(11) 0.11973(6) 0.0796(3) Uani 1 1 d .
O1 O 0.80346(16) 0.01015(14) 0.14488(10) 0.0423(4) Uani 1 1 d .
O2 O 0.73336(16) -0.02852(14) 0.29316(10) 0.0427(4) Uani 1 1 d .
N1 N 0.7900(2) -0.19026(18) 0.20530(14) 0.0460(5) Uani 1 1 d .
C1 C 0.6020(2) 0.2273(2) 0.22337(17) 0.0426(5) Uani 1 1 d .
C2 C 0.6505(3) 0.3447(2) 0.2172(2) 0.0604(7) Uani 1 1 d .
H2A H 0.6774 0.3810 0.1525 0.072 Uiso 1 1 calc R
H2B H 0.5806 0.4039 0.2498 0.072 Uiso 1 1 calc R
C3 C 0.7624(3) 0.3151(2) 0.2596(2) 0.0570(7) Uani 1 1 d .
H3A H 0.7293 0.3082 0.3268 0.068 Uiso 1 1 calc R
H3B H 0.8061 0.3815 0.2376 0.068 Uiso 1 1 calc R
C4 C 0.8610(2) 0.1925(2) 0.23308(17) 0.0437(5) Uani 1 1 d .
C5 C 0.5116(4) 0.2069(5) 0.4389(3) 0.1188(18) Uani 1 1 d .
H5A H 0.5302 0.2836 0.4365 0.178 Uiso 1 1 calc R
H5B H 0.5860 0.1427 0.4414 0.178 Uiso 1 1 calc R
H5C H 0.4427 0.1930 0.4935 0.178 Uiso 1 1 calc R
C6 C 0.4117(6) 0.0650(6) 0.3523(4) 0.152(3) Uani 1 1 d .
H6A H 0.4848 -0.0021 0.3435 0.229 Uiso 1 1 calc R
H6B H 0.3663 0.0716 0.3081 0.229 Uiso 1 1 calc R
H6C H 0.3564 0.0517 0.4143 0.229 Uiso 1 1 calc R
C7 C 0.3261(4) 0.3421(6) 0.3356(3) 0.143(2) Uani 1 1 d .
H7A H 0.2650 0.3374 0.3959 0.215 Uiso 1 1 calc R
H7B H 0.2872 0.3402 0.2895 0.215 Uiso 1 1 calc R
H7C H 0.3543 0.4166 0.3217 0.215 Uiso 1 1 calc R
C8 C 0.4866(5) 0.1041(4) 0.1181(3) 0.1035(15) Uani 1 1 d .
H8A H 0.4666 0.1117 0.0609 0.155 Uiso 1 1 calc R
H8B H 0.4110 0.1009 0.1694 0.155 Uiso 1 1 calc R
H8C H 0.5507 0.0308 0.1252 0.155 Uiso 1 1 calc R
C9 C 0.4246(3) 0.3811(3) 0.1026(3) 0.0809(10) Uani 1 1 d .
H9A H 0.4499 0.4476 0.1132 0.121 Uiso 1 1 calc R
H9B H 0.3443 0.3723 0.1470 0.121 Uiso 1 1 calc R
H9C H 0.4158 0.3973 0.0407 0.121 Uiso 1 1 calc R
C10 C 0.6788(4) 0.2449(4) 0.0061(2) 0.0847(11) Uani 1 1 d .
H10A H 0.6545 0.2267 -0.0424 0.127 Uiso 1 1 calc R
H10B H 0.7545 0.1864 0.0147 0.127 Uiso 1 1 calc R
H10C H 0.6952 0.3251 -0.0110 0.127 Uiso 1 1 calc R
C11 C 1.0698(6) 0.0967(7) 0.0591(4) 0.190(4) Uani 1 1 d .
H11A H 1.1572 0.1001 0.0278 0.285 Uiso 1 1 calc R
H11B H 1.0275 0.0976 0.0143 0.285 Uiso 1 1 calc R
H11C H 1.0668 0.0233 0.1034 0.285 Uiso 1 1 calc R
C12 C 1.1114(4) 0.2906(4) 0.1383(3) 0.0924(12) Uani 1 1 d .
H12A H 1.1571 0.2299 0.1770 0.139 Uiso 1 1 calc R
H12B H 1.0700 0.3615 0.1682 0.139 Uiso 1 1 calc R
H12C H 1.1700 0.3122 0.0794 0.139 Uiso 1 1 calc R
C13 C 0.9220(6) 0.3598(7) 0.0386(4) 0.178(4) Uani 1 1 d .
H13A H 0.9905 0.3847 -0.0119 0.267 Uiso 1 1 calc R
H13B H 0.8740 0.4267 0.0719 0.267 Uiso 1 1 calc R
H13C H 0.8670 0.3347 0.0146 0.267 Uiso 1 1 calc R
C14 C 0.9852(4) 0.2361(4) 0.3703(3) 0.0894(12) Uani 1 1 d .
H14A H 0.9086 0.2906 0.3995 0.134 Uiso 1 1 calc R
H14B H 1.0359 0.2812 0.3182 0.134 Uiso 1 1 calc R
H14C H 1.0330 0.1970 0.4143 0.134 Uiso 1 1 calc R
C15 C 1.0891(4) -0.0026(3) 0.2905(3) 0.0943(12) Uani 1 1 d .
H15A H 1.1251 -0.0388 0.3415 0.141 Uiso 1 1 calc R
H15B H 1.1504 0.0330 0.2398 0.141 Uiso 1 1 calc R
H15C H 1.0671 -0.0641 0.2705 0.141 Uiso 1 1 calc R
C16 C 0.8410(4) 0.0407(4) 0.4339(2) 0.0888(12) Uani 1 1 d .
H16A H 0.8129 -0.0189 0.4165 0.133 Uiso 1 1 calc R
H16B H 0.7681 0.0998 0.4621 0.133 Uiso 1 1 calc R
H16C H 0.8894 0.0013 0.4775 0.133 Uiso 1 1 calc R
C17 C 0.7764(2) -0.0829(2) 0.21511(16) 0.0392(5) Uani 1 1 d .
C18 C 0.7555(3) -0.2809(2) 0.28307(17) 0.0471(6) Uani 1 1 d .
C19 C 0.8420(3) -0.3423(2) 0.33455(18) 0.0514(6) Uani 1 1 d .
C20 C 0.8076(3) -0.4361(3) 0.4056(2) 0.0654(8) Uani 1 1 d .
H20 H 0.8622 -0.4767 0.4420 0.078 Uiso 1 1 calc R
C21 C 0.6951(4) -0.4700(3) 0.4230(2) 0.0735(10) Uani 1 1 d .
H21 H 0.6753 -0.5342 0.4698 0.088 Uiso 1 1 calc R
C22 C 0.6115(3) -0.4092(3) 0.3714(2) 0.0662(8) Uani 1 1 d .
H22 H 0.5349 -0.4322 0.3844 0.079 Uiso 1 1 calc R
C23 C 0.6398(3) -0.3140(2) 0.3001(2) 0.0539(7) Uani 1 1 d .
C24 C 0.5512(3) -0.2480(3) 0.2400(3) 0.0740(9) Uani 1 1 d .
H24 H 0.5533 -0.1617 0.2281 0.089 Uiso 1 1 calc R
C25 C 0.6007(5) -0.2917(4) 0.1463(3) 0.0988(13) Uani 1 1 d .
H25A H 0.6867 -0.2824 0.1172 0.148 Uiso 1 1 calc R
H25B H 0.5476 -0.2445 0.1075 0.148 Uiso 1 1 calc R
H25C H 0.5990 -0.3761 0.1549 0.148 Uiso 1 1 calc R
C26 C 0.4114(4) -0.2552(5) 0.2864(5) 0.133(2) Uani 1 1 d .
H26A H 0.4032 -0.3366 0.2906 0.200 Uiso 1 1 calc R
H26B H 0.3589 -0.1996 0.2499 0.200 Uiso 1 1 calc R
H26C H 0.3844 -0.2339 0.3477 0.200 Uiso 1 1 calc R
C27 C 0.9693(3) -0.3093(3) 0.3132(2) 0.0642(8) Uani 1 1 d .
H27 H 0.9558 -0.2211 0.2928 0.077 Uiso 1 1 calc R
C28 C 1.0658(4) -0.3698(5) 0.2320(3) 0.1162(16) Uani 1 1 d .
H28A H 1.1447 -0.3453 0.2169 0.174 Uiso 1 1 calc R
H28B H 1.0331 -0.3456 0.1789 0.174 Uiso 1 1 calc R
H28C H 1.0802 -0.4568 0.2491 0.174 Uiso 1 1 calc R
C29 C 1.0259(5) -0.3380(5) 0.3941(3) 0.1138(16) Uani 1 1 d .
H29A H 0.9661 -0.2979 0.4446 0.171 Uiso 1 1 calc R
H29B H 1.1035 -0.3098 0.3748 0.171 Uiso 1 1 calc R
H29C H 1.0441 -0.4244 0.4143 0.171 Uiso 1 1 calc R

loop_
_atom_site_aniso_label
_atom_site_aniso_U_11
_atom_site_aniso_U_22
_atom_site_aniso_U_33
_atom_site_aniso_U_23
_atom_site_aniso_U_13
_atom_site_aniso_U_12
Si1 0.0394(4) 0.0325(3) 0.0356(3) -0.0043(2) -0.0115(3) -0.0091(3)
Si5 0.0509(4) 0.0605(5) 0.0631(5) -0.0155(4) -0.0259(4) -0.0080(4)
Si3 0.0567(5) 0.0491(4) 0.0580(4) 0.0065(3) -0.0301(4) -0.0158(3)
Si2 0.0476(5) 0.0751(6) 0.0572(5) -0.0151(4) -0.0068(4) 0.0025(4)
Si4 0.0800(7) 0.1186(9) 0.0577(5) -0.0204(5) -0.0002(4) -0.0665(6)
O1 0.0547(10) 0.0360(8) 0.0360(8) -0.0046(7) -0.0113(7) -0.0129(7)
O2 0.0560(10) 0.0353(8) 0.0359(8) -0.0036(7) -0.0130(7) -0.0104(7)
N1 0.0627(14) 0.0334(11) 0.0445(11) -0.0048(8) -0.0184(10) -0.0123(9)
C1 0.0434(13) 0.0335(12) 0.0505(13) -0.0045(10) -0.0172(11) -0.0052(10)
C2 0.0697(19) 0.0345(13) 0.086(2) -0.0091(13) -0.0367(16) -0.0082(12)
C3 0.0669(18) 0.0390(14) 0.0738(18) -0.0136(13) -0.0305(15) -0.0091(13)
C4 0.0477(14) 0.0422(13) 0.0470(13) -0.0127(10) -0.0141(11) -0.0136(11)
C5 0.082(3) 0.188(5) 0.057(2) -0.021(3) -0.0118(19) 0.006(3)
C6 0.136(4) 0.173(5) 0.129(4) -0.035(4) 0.055(4) -0.106(4)
C7 0.079(3) 0.180(5) 0.099(3) -0.022(3) -0.010(2) 0.062(3)
C8 0.157(4) 0.079(3) 0.112(3) 0.013(2) -0.080(3) -0.057(3)
C9 0.072(2) 0.073(2) 0.091(2) 0.0119(19) -0.0419(19) -0.0031(17)
C10 0.084(2) 0.115(3) 0.0554(18) -0.0036(19) -0.0299(17) -0.019(2)
C11 0.192(6) 0.267(8) 0.132(4) -0.140(5) 0.098(4) -0.166(6)
C12 0.075(2) 0.113(3) 0.103(3) -0.015(2) -0.018(2) -0.054(2)
C13 0.160(5) 0.293(9) 0.104(4) 0.098(5) -0.063(4) -0.160(6)
C14 0.103(3) 0.085(3) 0.109(3) -0.034(2) -0.060(2) -0.016(2)
C15 0.067(2) 0.070(2) 0.131(3) -0.017(2) -0.023(2) 0.0027(18)
C16 0.083(2) 0.128(3) 0.0576(19) 0.002(2) -0.0341(18) -0.023(2)
C17 0.0411(12) 0.0387(13) 0.0387(12) -0.0045(9) -0.0150(10) -0.0071(10)
C18 0.0616(16) 0.0326(12) 0.0456(13) -0.0095(10) -0.0124(12) -0.0089(11)
C19 0.0726(18) 0.0369(13) 0.0466(14) -0.0097(11) -0.0211(13) -0.0074(12)
C20 0.098(2) 0.0461(16) 0.0496(15) -0.0002(12) -0.0278(16) -0.0099(16)
C21 0.108(3) 0.0491(17) 0.0531(17) -0.0012(14) -0.0067(18) -0.0257(18)
C22 0.073(2) 0.0467(16) 0.072(2) -0.0144(14) -0.0019(16) -0.0214(15)
C23 0.0637(17) 0.0344(13) 0.0612(16) -0.0120(11) -0.0131(13) -0.0094(12)
C24 0.070(2) 0.0493(17) 0.109(3) -0.0017(17) -0.0390(19) -0.0162(15)
C25 0.129(4) 0.086(3) 0.107(3) -0.003(2) -0.073(3) -0.028(3)
C26 0.068(3) 0.110(4) 0.212(6) 0.005(4) -0.049(3) -0.020(2)
C27 0.076(2) 0.0543(17) 0.0675(18) -0.0003(14) -0.0366(16) -0.0112(15)
C28 0.074(3) 0.169(5) 0.098(3) -0.036(3) -0.012(2) -0.019(3)
C29 0.117(4) 0.142(4) 0.102(3) -0.004(3) -0.066(3) -0.030(3)

loop_
_atom_type_symbol
_atom_type_description
_atom_type_scat_dispersion_real
_atom_type_scat_dispersion_imag
_atom_type_scat_source
C C 0.0033 0.0016 'International Tables Vol C Tables 4.2.6.8 and 6.1.1.4'
H H 0.0000 0.0000 'International Tables Vol C Tables 4.2.6.8 and 6.1.1.4'
N N 0.0061 0.0033 'International Tables Vol C Tables 4.2.6.8 and 6.1.1.4'
O O 0.0106 0.0060 'International Tables Vol C Tables 4.2.6.8 and 6.1.1.4'
Si Si 0.0817 0.0704 'International Tables Vol C Tables 4.2.6.8 and 6.1.1.4'

loop_
_geom_angle_atom_site_label_1
_geom_angle_atom_site_label_2
_geom_angle_atom_site_label_3
_geom_angle
O1 Si1 O2 77.25(9)
O1 Si1 C1 118.52(10)
O2 Si1 C1 116.63(10)
O1 Si1 C4 119.43(10)
O2 Si1 C4 120.83(11)
C1 Si1 C4 103.70(12)
O1 Si1 C17 38.54(8)
O2 Si1 C17 38.73(8)
C1 Si1 C17 125.20(10)
C4 Si1 C17 131.10(11)
C16 Si5 C15 104.8(2)
C16 Si5 C14 105.6(2)
C15 Si5 C14 109.4(2)
C16 Si5 C4 113.85(14)
C15 Si5 C4 112.67(18)
C14 Si5 C4 110.16(15)
C10 Si3 C9 105.39(17)
C10 Si3 C8 104.7(2)
C9 Si3 C8 110.0(2)
C10 Si3 C1 112.82(15)
C9 Si3 C1 110.31(16)
C8 Si3 C1 113.16(15)
C5 Si2 C7 105.1(3)
C5 Si2 C6 106.5(3)
C7 Si2 C6 109.1(3)
C5 Si2 C1 111.99(17)
C7 Si2 C1 111.41(18)
C6 Si2 C1 112.36(18)
C11 Si4 C12 109.1(3)
C11 Si4 C13 109.5(4)
C12 Si4 C13 100.7(2)
C11 Si4 C4 112.50(19)
C12 Si4 C4 112.66(16)
C13 Si4 C4 111.7(2)
C17 O1 Si1 90.10(13)
C17 O2 Si1 89.34(13)
C17 N1 C18 121.5(2)
C2 C1 Si1 100.14(17)
C2 C1 Si2 109.74(19)
Si1 C1 Si2 113.72(13)
C2 C1 Si3 110.19(17)
Si1 C1 Si3 111.84(13)
Si2 C1 Si3 110.73(13)
C3 C2 C1 112.0(2)
C2 C3 C4 112.0(2)
C3 C4 Si1 99.36(17)
C3 C4 Si5 109.94(17)
Si1 C4 Si5 114.37(13)
C3 C4 Si4 109.05(18)
Si1 C4 Si4 115.31(13)
Si5 C4 Si4 108.36(14)
N1 C17 O1 125.5(2)
N1 C17 O2 131.2(2)
O1 C17 O2 103.24(18)
N1 C17 Si1 176.40(19)
O1 C17 Si1 51.36(10)
O2 C17 Si1 51.93(10)
C23 C18 C19 121.7(2)
C23 C18 N1 118.3(2)
C19 C18 N1 119.7(2)
C20 C19 C18 117.5(3)
C20 C19 C27 121.0(3)
C18 C19 C27 121.4(2)
C21 C20 C19 121.5(3)
C20 C21 C22 120.3(3)
C21 C22 C23 120.9(3)
C22 C23 C18 118.0(3)
C22 C23 C24 122.0(3)
C18 C23 C24 119.9(2)
C25 C24 C23 110.6(3)
C25 C24 C26 111.0(4)
C23 C24 C26 114.2(3)
C19 C27 C29 115.7(3)
C19 C27 C28 109.9(3)
C29 C27 C28 109.5(3)

loop_
_geom_bond_atom_site_label_1
_geom_bond_atom_site_label_2
_geom_bond_distance
Si1 O1 1.7069(18)
Si1 O2 1.7204(18)
Si1 C1 1.850(3)
Si1 C4 1.855(3)
Si1 C17 2.185(3)
Si5 C16 1.855(4)
Si5 C15 1.868(4)
Si5 C14 1.873(3)
Si5 C4 1.908(3)
Si3 C10 1.853(4)
Si3 C9 1.861(3)
Si3 C8 1.865(4)
Si3 C1 1.916(3)
Si2 C5 1.838(4)
Si2 C7 1.864(4)
Si2 C6 1.882(5)
Si2 C1 1.910(3)
Si4 C11 1.831(6)
Si4 C12 1.858(4)
Si4 C13 1.882(6)
Si4 C4 1.920(3)
O1 C17 1.362(3)
O2 C17 1.367(3)
N1 C17 1.248(3)
N1 C18 1.425(3)
C1 C2 1.581(4)
C2 C3 1.539(4)
C3 C4 1.583(4)
C18 C23 1.403(4)
C18 C19 1.400(4)
C19 C20 1.392(4)
C19 C27 1.518(4)
C20 C21 1.371(5)
C21 C22 1.376(5)
C22 C23 1.391(4)
C23 C24 1.519(4)
C24 C25 1.515(6)
C24 C26 1.534(5)
C27 C29 1.516(5)
C27 C28 1.524(5)
